data_2242935
loop_
_publ_author_name
'Dege, Necmi'
'Faizi, Md. Serajul Haque'
'Do\(gan, Onur Erman'
'A\(gar, Erbil'
'Golenya, Irina A.'

_publ_section_title
;
 Crystal structure and DFT study of
 (<i>E</i>)-2-chloro-4-{[2-(2,4-dinitrophenyl)hydrazin-1-ylidene]methyl}phenol
 acetonitrile hemisolvate
;
_journal_issue 6
_journal_name_full 'Acta Crystallographica Section E'
_journal_page_first 770
_journal_page_last 773
_journal_paper_doi 10.1107/S205698901900642X
_journal_volume 75
_journal_year 2019
_chemical_formula_iupac 'C13 H9 Cl N4 O5, 0.5C2 H3 N'
_chemical_formula_moiety 'C13 H9 Cl N4 O5, 0.5(C2 H3 N)'
_chemical_formula_sum 'C14 H10.5 Cl N4.5 O5'
_chemical_formula_weight 357.22
_chemical_name_systematic
;
(<i>E</i>)-2-Chloro-5-{[2-(2,4-dinitrophenyl)hydrazin-1-ylidene]methyl}phenol
acetonitrile hemisolvate
;
_space_group_crystal_system monoclinic
_space_group_IT_number 15
_space_group_name_Hall '-C 2yc'
_space_group_name_H-M_alt 'C 1 2/c 1'
_symmetry_space_group_name_Hall '-C 2yc'
_symmetry_space_group_name_H-M 'C 1 2/c 1'
_atom_sites_solution_hydrogens mixed
_atom_sites_solution_primary direct
_atom_sites_solution_secondary difmap
_audit_creation_method SHELXL-2018/3
_cell_angle_alpha 90
_cell_angle_beta 99.619(7)
_cell_angle_gamma 90
_cell_formula_units_Z 8
_cell_length_a 12.0614(11)
_cell_length_b 9.6960(6)
_cell_length_c 26.688(2)
_cell_measurement_reflns_used 8879
_cell_measurement_temperature 296(2)
_cell_measurement_theta_max 27.86
_cell_measurement_theta_min 1.55
_cell_volume 3077.2(4)
_computing_cell_refinement
;
X-AREA (Stoe & Cie, 2002)
;
_computing_data_collection
;
X-AREA (Stoe & Cie, 2002)
;
_computing_data_reduction
;
X-RED32 (Stoe & Cie, 2002)
;
_computing_molecular_graphics
;
ORTEP-3 for Windows (Farrugia, 2012) and Mercury (Macrae <i>et al.</i>,
2008)
;
_computing_publication_material
;
SHELXL2018 (Sheldrick, 2015b), WinGX (Farrugia, 2012) and PLATON
(Spek,
2009)
;
_computing_structure_refinement
;
SHELXL2018 (Sheldrick, 2015b)
;
_computing_structure_solution
;
SHELXT2018 (Sheldrick, 2015a)
;
_diffrn_ambient_temperature 296(2)
_diffrn_detector 'image plate (34 cm diameter)'
_diffrn_detector_area_resol_mean 6.67
_diffrn_measured_fraction_theta_full 1.000
_diffrn_measured_fraction_theta_max 1.000
_diffrn_measurement_device '2-circle goniometer'
_diffrn_measurement_device_type 'Stoe IPDS 2'
_diffrn_measurement_method 'rotation method'
_diffrn_radiation_monochromator 'plane graphite'
_diffrn_radiation_type 'Mo K\a'
_diffrn_radiation_wavelength 0.71073
_diffrn_reflns_av_R_equivalents 0.0555
_diffrn_reflns_av_unetI/netI 0.0708
_diffrn_reflns_limit_h_max 14
_diffrn_reflns_limit_h_min -14
_diffrn_reflns_limit_k_max 11
_diffrn_reflns_limit_k_min -11
_diffrn_reflns_limit_l_max 32
_diffrn_reflns_limit_l_min -32
_diffrn_reflns_number 8928
_diffrn_reflns_theta_full 25.242
_diffrn_reflns_theta_max 25.999
_diffrn_reflns_theta_min 1.548
_diffrn_source 'sealed X-ray tube, 12 x 0.4 mm long-fine focus'
_diffrn_source_current 45
_diffrn_source_power 2.25
_diffrn_source_voltage 50
_exptl_absorpt_coefficient_mu 0.285
_exptl_absorpt_correction_T_max 0.9886
_exptl_absorpt_correction_T_min 0.9081
_exptl_absorpt_correction_type integration
_exptl_absorpt_process_details
;
(X-RED32; Stoe & Cie, 2002)
;
_exptl_crystal_colour orange
_exptl_crystal_density_diffrn 1.542
_exptl_crystal_description plate
_exptl_crystal_F_000 1464
_exptl_crystal_size_max 0.490
_exptl_crystal_size_mid 0.283
_exptl_crystal_size_min 0.040
_refine_diff_density_max 0.299
_refine_diff_density_min -0.264
_refine_ls_extinction_method none
_refine_ls_goodness_of_fit_ref 0.930
_refine_ls_hydrogen_treatment constr
_refine_ls_matrix_type full
_refine_ls_number_parameters 224
_refine_ls_number_reflns 3027
_refine_ls_number_restraints 0
_refine_ls_restrained_S_all 0.930
_refine_ls_R_factor_all 0.1402
_refine_ls_R_factor_gt 0.0574
_refine_ls_shift/su_max 0.000
_refine_ls_shift/su_mean 0.000
_refine_ls_structure_factor_coef Fsqd
_refine_ls_weighting_details 'w=1/[\s^2^(Fo^2^)+(0.0568P)^2^] where P=(Fo^2^+2Fc^2^)/3'
_refine_ls_weighting_scheme calc
_refine_ls_wR_factor_gt 0.1115
_refine_ls_wR_factor_ref 0.1366
_reflns_number_gt 1416
_reflns_number_total 3027
_reflns_threshold_expression 'I > 2\s(I)'
_cod_data_source_file su5496sup1.cif
_cod_data_source_block I
_cod_database_code 2242935
_shelx_space_group_comment
;
The symmetry employed for this shelxl refinement is uniquely defined
by the following loop, which should always be used as a source of
symmetry information in preference to the above space-group names.
They are only intended as comments.
;

loop_
_space_group_symop_operation_xyz
'x, y, z'
'-x, y, -z+1/2'
'x+1/2, y+1/2, z'
'-x+1/2, y+1/2, -z+1/2'
'-x, -y, -z'
'x, -y, z-1/2'
'-x+1/2, -y+1/2, -z'
'x+1/2, -y+1/2, z-1/2'

loop_
_atom_site_type_symbol
_atom_site_label
_atom_site_fract_x
_atom_site_fract_y
_atom_site_fract_z
_atom_site_U_iso_or_equiv
_atom_site_adp_type
_atom_site_calc_flag
_atom_site_occupancy
Cl Cl1 0.52434(10) 1.07475(11) 0.57323(4) 0.0964(4) Uani d 1
O O1 0.6912(2) 1.0735(3) 0.66391(9) 0.0832(8) Uani d 1
H H1 0.733227 1.065785 0.691276 0.125 Uiso calc 1
N N1 0.6314(2) 0.5959(3) 0.49923(11) 0.0606(7) Uani d 1
N N2 0.6383(2) 0.4785(3) 0.47069(11) 0.0633(8) Uani d 1
H H2 0.684398 0.413575 0.481954 0.076 Uiso calc 1
O O4 0.6517(2) 0.1472(3) 0.37327(11) 0.0926(9) Uani d 1
N N4 0.6512(3) 0.2398(3) 0.40402(13) 0.0736(9) Uani d 1
O O5 0.7122(3) 0.2383(3) 0.44573(11) 0.0972(9) Uani d 1
O O2 0.2825(3) 0.5344(4) 0.27290(12) 0.1162(12) Uani d 1
N N3 0.3566(3) 0.4469(5) 0.28233(14) 0.0906(11) Uani d 1
C C4 0.6977(3) 0.7239(3) 0.57388(12) 0.0547(8) Uani d 1
O O3 0.3675(3) 0.3539(4) 0.25304(12) 0.1189(12) Uani d 1
C C8 0.5723(3) 0.4668(3) 0.42510(13) 0.0572(9) Uani d 1
C C7 0.6998(3) 0.6042(3) 0.54105(14) 0.0620(9) Uani d 1
H H7 0.751146 0.533624 0.550646 0.074 Uiso calc 1
C C1 0.6946(3) 0.9554(3) 0.63640(13) 0.0622(9) Uani d 1
C C3 0.6217(3) 0.8310(3) 0.55996(12) 0.0600(9) Uani d 1
H H3 0.571249 0.825918 0.529585 0.072 Uiso calc 1
C C2 0.6210(3) 0.9437(3) 0.59087(13) 0.0618(9) Uani d 1
C C13 0.5754(3) 0.3556(3) 0.39104(13) 0.0582(9) Uani d 1
C C9 0.4926(3) 0.5706(4) 0.40833(14) 0.0666(9) Uani d 1
H H9 0.486539 0.645038 0.429653 0.080 Uiso calc 1
C C5 0.7703(3) 0.7353(4) 0.61968(13) 0.0653(10) Uani d 1
H H5 0.820955 0.664350 0.629757 0.078 Uiso calc 1
C C12 0.5062(3) 0.3507(4) 0.34458(13) 0.0664(10) Uani d 1
H H12 0.510551 0.276937 0.322720 0.080 Uiso calc 1
C C11 0.4313(3) 0.4545(4) 0.33077(13) 0.0683(10) Uani d 1
C C6 0.7698(3) 0.8491(4) 0.65093(13) 0.0658(10) Uani d 1
H H6 0.819628 0.854208 0.681488 0.079 Uiso calc 1
C C10 0.4249(3) 0.5663(4) 0.36269(15) 0.0724(10) Uani d 1
H H10 0.374492 0.637587 0.352688 0.087 Uiso calc 1
C C14 0.500000 0.8470(10) 0.250000 0.108(2) Uani d 1
N N5 0.500000 0.7307(8) 0.250000 0.129(2) Uani d 1
C C15 0.500000 0.9945(8) 0.250000 0.133(3) Uani d 1
H H15A 0.477479 1.027514 0.280695 0.200 Uiso d 0.5
H H15B 0.448298 1.027514 0.221207 0.200 Uiso d 0.5
H H15C 0.574223 1.027514 0.248098 0.200 Uiso d 0.5

loop_
_atom_site_aniso_label
_atom_site_aniso_U_11
_atom_site_aniso_U_22
_atom_site_aniso_U_33
_atom_site_aniso_U_12
_atom_site_aniso_U_13
_atom_site_aniso_U_23
Cl1 0.1112(8) 0.0726(7) 0.0951(8) 0.0330(6) -0.0125(6) -0.0092(6)
O1 0.096(2) 0.0762(17) 0.0716(18) 0.0121(15) -0.0028(15) -0.0197(14)
N1 0.0692(19) 0.0535(17) 0.0591(18) 0.0024(14) 0.0106(17) -0.0066(14)
N2 0.074(2) 0.0512(17) 0.0631(19) 0.0102(14) 0.0082(17) -0.0038(14)
O4 0.116(2) 0.0702(17) 0.0891(19) 0.0191(16) 0.0082(18) -0.0220(16)
N4 0.089(2) 0.063(2) 0.068(2) 0.0086(18) 0.009(2) -0.0067(18)
O5 0.123(2) 0.0750(19) 0.0822(19) 0.0406(17) -0.0170(18) -0.0116(15)
O2 0.086(2) 0.166(3) 0.089(2) 0.016(2) -0.0102(19) 0.023(2)
N3 0.067(2) 0.142(4) 0.063(2) -0.009(3) 0.010(2) 0.012(2)
C4 0.058(2) 0.0523(19) 0.054(2) -0.0033(17) 0.0103(18) 0.0007(17)
O3 0.102(2) 0.181(4) 0.068(2) 0.004(2) -0.0016(18) -0.029(2)
C8 0.065(2) 0.052(2) 0.054(2) -0.0015(17) 0.0092(19) 0.0003(17)
C7 0.067(2) 0.057(2) 0.063(2) 0.0063(17) 0.013(2) -0.0013(18)
C1 0.067(2) 0.061(2) 0.059(2) 0.0006(19) 0.0101(19) -0.0087(18)
C3 0.065(2) 0.058(2) 0.054(2) 0.0043(18) 0.0010(18) 0.0017(17)
C2 0.068(2) 0.055(2) 0.061(2) 0.0074(18) 0.006(2) 0.0002(18)
C13 0.060(2) 0.056(2) 0.059(2) 0.0045(17) 0.0111(19) 0.0004(17)
C9 0.070(2) 0.060(2) 0.071(3) 0.009(2) 0.015(2) 0.0028(19)
C5 0.060(2) 0.071(2) 0.064(2) 0.0143(19) 0.009(2) 0.003(2)
C12 0.075(3) 0.071(2) 0.055(2) -0.005(2) 0.016(2) -0.0022(19)
C11 0.065(2) 0.089(3) 0.051(2) -0.007(2) 0.010(2) 0.007(2)
C6 0.064(2) 0.076(2) 0.053(2) 0.003(2) -0.0012(18) -0.0052(19)
C10 0.071(3) 0.075(2) 0.072(3) 0.010(2) 0.013(2) 0.011(2)
C14 0.090(5) 0.123(7) 0.110(6) 0.000 0.012(4) 0.000
N5 0.121(5) 0.120(5) 0.137(5) 0.000 -0.001(4) 0.000
C15 0.103(6) 0.103(6) 0.196(9) 0.000 0.029(6) 0.000

loop_
_atom_type_symbol
_atom_type_description
_atom_type_scat_dispersion_real
_atom_type_scat_dispersion_imag
_atom_type_scat_source
C C 0.0033 0.0016 'International Tables Vol C Tables 4.2.6.8 and 6.1.1.4'
H H 0.0000 0.0000 'International Tables Vol C Tables 4.2.6.8 and 6.1.1.4'
Cl Cl 0.1484 0.1585 'International Tables Vol C Tables 4.2.6.8 and 6.1.1.4'
N N 0.0061 0.0033 'International Tables Vol C Tables 4.2.6.8 and 6.1.1.4'
O O 0.0106 0.0060 'International Tables Vol C Tables 4.2.6.8 and 6.1.1.4'

loop_
_geom_angle_atom_site_label_1
_geom_angle_atom_site_label_2
_geom_angle_atom_site_label_3
_geom_angle_site_symmetry_1
_geom_angle_site_symmetry_3
_geom_angle
C1 O1 H1 . . 109.5
C7 N1 N2 . . 116.5(3)
C8 N2 N1 . . 119.2(3)
C8 N2 H2 . . 120.4
N1 N2 H2 . . 120.4
O4 N4 O5 . . 122.1(3)
O4 N4 C13 . . 118.9(3)
O5 N4 C13 . . 118.9(3)
O3 N3 O2 . . 122.3(4)
O3 N3 C11 . . 119.6(4)
O2 N3 C11 . . 118.1(4)
C5 C4 C3 . . 117.8(3)
C5 C4 C7 . . 121.5(3)
C3 C4 C7 . . 120.6(3)
N2 C8 C9 . . 119.8(3)
N2 C8 C13 . . 124.8(3)
C9 C8 C13 . . 115.4(3)
N1 C7 C4 . . 120.2(3)
N1 C7 H7 . . 119.9
C4 C7 H7 . . 119.9
O1 C1 C2 . . 117.9(3)
O1 C1 C6 . . 123.4(3)
C2 C1 C6 . . 118.6(3)
C2 C3 C4 . . 120.2(3)
C2 C3 H3 . . 119.9
C4 C3 H3 . . 119.9
C3 C2 C1 . . 121.8(3)
C3 C2 Cl1 . . 119.5(3)
C1 C2 Cl1 . . 118.8(3)
C12 C13 C8 . . 121.9(3)
C12 C13 N4 . . 116.8(3)
C8 C13 N4 . . 121.3(3)
C10 C9 C8 . . 122.8(4)
C10 C9 H9 . . 118.6
C8 C9 H9 . . 118.6
C4 C5 C6 . . 122.0(3)
C4 C5 H5 . . 119.0
C6 C5 H5 . . 119.0
C11 C12 C13 . . 119.6(3)
C11 C12 H12 . . 120.2
C13 C12 H12 . . 120.2
C12 C11 C10 . . 120.9(4)
C12 C11 N3 . . 119.3(4)
C10 C11 N3 . . 119.8(4)
C5 C6 C1 . . 119.5(3)
C5 C6 H6 . . 120.2
C1 C6 H6 . . 120.2
C9 C10 C11 . . 119.4(4)
C9 C10 H10 . . 120.3
C11 C10 H10 . . 120.3
N5 C14 C15 . . 180.0
C14 C15 H15A . . 109.5
C14 C15 H15B . . 109.5
H15A C15 H15B . . 109.5
C14 C15 H15C . . 109.5
H15A C15 H15C . . 109.5
H15B C15 H15C . . 109.5
C14 C15 H15A . 2_655 109.471(2)
H15A C15 H15A . 2_655 141.1
H15B C15 H15A . 2_655 56.3
H15C C15 H15A . 2_655 56.2
C14 C15 H15B . 2_655 109.470(3)
H15A C15 H15B . 2_655 56.3
H15B C15 H15B . 2_655 141.1
H15C C15 H15B . 2_655 56.3
H15A C15 H15B 2_655 2_655 109.5
C14 C15 H15C . 2_655 109.470(5)
H15A C15 H15C . 2_655 56.3
H15B C15 H15C . 2_655 56.2
H15C C15 H15C . 2_655 141.1
H15A C15 H15C 2_655 2_655 109.5
H15B C15 H15C 2_655 2_655 109.5

loop_
_geom_bond_atom_site_label_1
_geom_bond_atom_site_label_2
_geom_bond_site_symmetry_2
_geom_bond_distance
Cl1 C2 . 1.736(3)
O1 C1 . 1.364(4)
O1 H1 . 0.8200
N1 C7 . 1.275(4)
N1 N2 . 1.380(3)
N2 C8 . 1.343(4)
N2 H2 . 0.8600
O4 N4 . 1.217(3)
N4 O5 . 1.228(4)
N4 C13 . 1.452(4)
O2 N3 . 1.228(5)
N3 O3 . 1.215(4)
N3 C11 . 1.449(5)
C4 C5 . 1.384(4)
C4 C3 . 1.394(4)
C4 C7 . 1.457(4)
C8 C9 . 1.411(5)
C8 C13 . 1.414(4)
C7 H7 . 0.9300
C1 C2 . 1.384(5)
C1 C6 . 1.385(5)
C3 C2 . 1.370(4)
C3 H3 . 0.9300
C13 C12 . 1.375(5)
C9 C10 . 1.349(5)
C9 H9 . 0.9300
C5 C6 . 1.384(4)
C5 H5 . 0.9300
C12 C11 . 1.362(5)
C12 H12 . 0.9300
C11 C10 . 1.388(5)
C6 H6 . 0.9300
C10 H10 . 0.9300
C14 N5 . 1.128(9)
C14 C15 . 1.430(10)
C15 H15A . 0.9600
C15 H15B . 0.9600
C15 H15C . 0.9600
C15 H15A 2_655 0.9600
C15 H15B 2_655 0.9600
C15 H15C 2_655 0.9600

loop_
_geom_hbond_atom_site_label_D
_geom_hbond_atom_site_label_H
_geom_hbond_atom_site_label_A
_geom_hbond_site_symmetry_A
_geom_hbond_distance_DH
_geom_hbond_distance_HA
_geom_hbond_distance_DA
_geom_hbond_angle_DHA
_geom_hbond_publ_flag
N2 H2 O5 . 0.86 2.01 2.619(4) 127 yes
O1 H1 O2 8_566 0.82 2.37 3.114(4) 152 yes
O1 H1 O3 8_566 0.82 2.25 2.998(4) 152 yes
N2 H2 O5 7_656 0.86 2.58 3.362(4) 152 yes
C9 H9 Cl1 5_676 0.93 2.72 3.485(4) 140 yes

loop_
_geom_torsion_atom_site_label_1
_geom_torsion_atom_site_label_2
_geom_torsion_atom_site_label_3
_geom_torsion_atom_site_label_4
_geom_torsion
C7 N1 N2 C8 -176.8(3)
N1 N2 C8 C9 -3.5(4)
N1 N2 C8 C13 176.4(3)
N2 N1 C7 C4 -179.4(3)
C5 C4 C7 N1 179.5(3)
C3 C4 C7 N1 -0.4(5)
C5 C4 C3 C2 0.7(5)
C7 C4 C3 C2 -179.4(3)
C4 C3 C2 C1 0.0(5)
C4 C3 C2 Cl1 -179.1(2)
O1 C1 C2 C3 177.5(3)
C6 C1 C2 C3 -0.6(5)
O1 C1 C2 Cl1 -3.4(4)
C6 C1 C2 Cl1 178.5(3)
N2 C8 C13 C12 -179.2(3)
C9 C8 C13 C12 0.7(5)
N2 C8 C13 N4 1.8(5)
C9 C8 C13 N4 -178.3(3)
O4 N4 C13 C12 1.7(5)
O5 N4 C13 C12 -178.0(3)
O4 N4 C13 C8 -179.3(3)
O5 N4 C13 C8 1.0(5)
N2 C8 C9 C10 178.9(3)
C13 C8 C9 C10 -1.0(5)
C3 C4 C5 C6 -0.8(5)
C7 C4 C5 C6 179.4(3)
C8 C13 C12 C11 -0.7(5)
N4 C13 C12 C11 178.3(3)
C13 C12 C11 C10 0.9(5)
C13 C12 C11 N3 -178.4(3)
O3 N3 C11 C12 -5.6(5)
O2 N3 C11 C12 172.9(3)
O3 N3 C11 C10 175.1(4)
O2 N3 C11 C10 -6.4(5)
C4 C5 C6 C1 0.1(5)
O1 C1 C6 C5 -177.5(3)
C2 C1 C6 C5 0.6(5)
C8 C9 C10 C11 1.3(5)
C12 C11 C10 C9 -1.2(5)
N3 C11 C10 C9 178.1(3)

_cod_database_fobs_code 2242935
